data_2237701
loop_
_publ_author_name
'Wu, Hongyi'
'Wang, Weihua'
'Walker, Jr, Edwin H.'
'Fronczek, Frank R.'

_publ_section_title
;
 (<i>Z</i>)-1-(2-Hydroxyethyl)-4-(2-methoxybenzylidene)-2-methyl-1<i>H</i>-imidazol-5(4<i>H</i>)-one
;
_journal_coeditor_code SJ5304
_journal_issue 4
_journal_name_full 'Acta Crystallographica Section E'
_journal_page_first o604
_journal_page_last o605
_journal_paper_doi 10.1107/S1600536813007770
_journal_volume 69
_journal_year 2013
_chemical_formula_iupac 'C14 H16 N2 O3'
_chemical_formula_moiety 'C14 H16 N2 O3'
_chemical_formula_sum 'C14 H16 N2 O3'
_chemical_formula_weight 260.29
_chemical_name_systematic
(<i>Z</i>)-1-(2-Hydroxyethyl)-4-(2-methoxybenzylidene)-2-methyl-1<i>H</i>-imidazol-5(4<i>H</i>)-one
_space_group_IT_number 4
_symmetry_cell_setting monoclinic
_symmetry_space_group_name_Hall 'P 2yb'
_symmetry_space_group_name_H-M 'P 1 21 1'
_atom_sites_solution_hydrogens geom
_atom_sites_solution_primary direct
_atom_sites_solution_secondary difmap
_audit_creation_method SHELXL-97
_cell_angle_alpha 90
_cell_angle_beta 93.625(6)
_cell_angle_gamma 90
_cell_formula_units_Z 2
_cell_length_a 9.2188(5)
_cell_length_b 7.2767(4)
_cell_length_c 9.5620(5)
_cell_measurement_reflns_used 6251
_cell_measurement_temperature 90.0(5)
_cell_measurement_theta_max 37.65
_cell_measurement_theta_min 3.17
_cell_volume 640.16(6)
_computing_cell_refinement 'SAINT (Bruker, 2006)'
_computing_data_collection 'APEX2 (Bruker, 2006)'
_computing_data_reduction 'SAINT (Bruker, 2006)'
_computing_molecular_graphics 'ORTEP-3 for Windows (Farrugia, 2012)'
_computing_publication_material 'SHELXL97 (Sheldrick, 2008)'
_computing_structure_refinement 'SHELXL97 (Sheldrick, 2008)'
_computing_structure_solution 'SHELXS97 (Sheldrick, 2008)'
_diffrn_ambient_temperature 90.0(5)
_diffrn_measured_fraction_theta_full 0.993
_diffrn_measured_fraction_theta_max 0.918
_diffrn_measurement_device_type 'Bruker Kappa APEXII DUO CCD'
_diffrn_measurement_method '\f and \w scans'
_diffrn_radiation_monochromator 'TRIUMPH curved graphite'
_diffrn_radiation_source 'fine-focus sealed tube'
_diffrn_radiation_type MoK\a
_diffrn_radiation_wavelength 0.71073
_diffrn_reflns_av_R_equivalents 0.0166
_diffrn_reflns_av_sigmaI/netI 0.0243
_diffrn_reflns_limit_h_max 13
_diffrn_reflns_limit_h_min -15
_diffrn_reflns_limit_k_max 12
_diffrn_reflns_limit_k_min -8
_diffrn_reflns_limit_l_max 15
_diffrn_reflns_limit_l_min -15
_diffrn_reflns_number 9385
_diffrn_reflns_theta_full 25.00
_diffrn_reflns_theta_max 37.76
_diffrn_reflns_theta_min 3.17
_exptl_absorpt_coefficient_mu 0.096
_exptl_absorpt_correction_T_max 0.9838
_exptl_absorpt_correction_T_min 0.9671
_exptl_absorpt_correction_type multi-scan
_exptl_absorpt_process_details '(SADABS; Sheldrick, 2004)'
_exptl_crystal_colour yellow
_exptl_crystal_density_diffrn 1.350
_exptl_crystal_density_method 'not measured'
_exptl_crystal_description needle
_exptl_crystal_F_000 276
_exptl_crystal_size_max 0.35
_exptl_crystal_size_mid 0.25
_exptl_crystal_size_min 0.17
_refine_diff_density_max 0.417
_refine_diff_density_min -0.240
_refine_ls_abs_structure_details 'Flack (1983), 1605 Friedel pairs'
_refine_ls_abs_structure_Flack -0.9(5)
_refine_ls_extinction_method none
_refine_ls_goodness_of_fit_ref 1.057
_refine_ls_hydrogen_treatment mixed
_refine_ls_matrix_type full
_refine_ls_number_parameters 177
_refine_ls_number_reflns 4943
_refine_ls_number_restraints 1
_refine_ls_restrained_S_all 1.057
_refine_ls_R_factor_all 0.0334
_refine_ls_R_factor_gt 0.0315
_refine_ls_shift/su_max 0.000
_refine_ls_shift/su_mean 0.000
_refine_ls_structure_factor_coef Fsqd
_refine_ls_weighting_details 'calc w=1/[\s^2^(Fo^2^)+(0.0603P)^2^+0.0209P] where P=(Fo^2^+2Fc^2^)/3'
_refine_ls_weighting_scheme calc
_refine_ls_wR_factor_gt 0.0852
_refine_ls_wR_factor_ref 0.0865
_reflns_number_gt 4720
_reflns_number_total 4943
_reflns_threshold_expression I>2\s(I)
_cod_data_source_file sj5304.cif
_cod_data_source_block I
_cod_original_sg_symbol_H-M 'P 21'
_cod_database_code 2237701
_cod_database_fobs_code 2237701

loop_
_symmetry_equiv_pos_as_xyz
'x, y, z'
'-x, y+1/2, -z'

loop_
_atom_site_type_symbol
_atom_site_label
_atom_site_fract_x
_atom_site_fract_y
_atom_site_fract_z
_atom_site_U_iso_or_equiv
_atom_site_adp_type
_atom_site_calc_flag
_atom_site_refinement_flags
_atom_site_occupancy
_atom_site_symmetry_multiplicity
O O1 0.46857(7) 0.27870(9) 0.59877(7) 0.01987(12) Uani d . 1 1
O O2 0.52843(7) 0.87448(9) 0.79824(7) 0.01835(11) Uani d . 1 1
O O3 0.11188(6) 0.14749(9) 0.32174(6) 0.01679(11) Uani d . 1 1
H H3O 0.0433(16) 0.064(2) 0.3128(15) 0.025 Uiso d . 1 1
N N1 0.23432(7) 0.16329(9) 0.60614(7) 0.01255(10) Uani d . 1 1
N N2 0.12395(7) 0.39039(9) 0.72030(7) 0.01344(11) Uani d . 1 1
C C1 0.34363(8) 0.29285(10) 0.63215(8) 0.01374(12) Uani d . 1 1
C C2 0.10888(8) 0.22969(11) 0.65921(7) 0.01237(11) Uani d . 1 1
C C3 0.26991(8) 0.44057(10) 0.70824(8) 0.01307(12) Uani d . 1 1
C C4 0.25234(8) 0.00285(10) 0.51780(8) 0.01355(12) Uani d . 1 1
H H4A 0.1748 -0.0877 0.5335 0.016 Uiso calc R 1 1
H H4B 0.3473 -0.0558 0.5431 0.016 Uiso calc R 1 1
C C5 0.24500(8) 0.05885(12) 0.36415(8) 0.01478(12) Uani d . 1 1
H H5A 0.3268 0.1428 0.3481 0.018 Uiso calc R 1 1
H H5B 0.2563 -0.0519 0.3057 0.018 Uiso calc R 1 1
C C6 -0.02821(9) 0.12268(11) 0.64852(9) 0.01714(13) Uani d . 1 1
H H6A -0.1019 0.1860 0.7002 0.026 Uiso calc R 1 1
H H6B -0.0108 0.0001 0.6885 0.026 Uiso calc R 1 1
H H6C -0.0626 0.1112 0.5498 0.026 Uiso calc R 1 1
C C7 0.34421(8) 0.59176(10) 0.75311(8) 0.01367(12) Uani d . 1 1
H H7 0.4419 0.5965 0.7272 0.016 Uiso calc R 1 1
C C8 0.29964(8) 0.74799(10) 0.83426(7) 0.01242(11) Uani d . 1 1
C C9 0.16563(8) 0.75856(11) 0.89605(8) 0.01475(12) Uani d . 1 1
H H9 0.0969 0.6622 0.8807 0.018 Uiso calc R 1 1
C C10 0.13176(9) 0.90681(13) 0.97897(8) 0.01816(14) Uani d . 1 1
H H10 0.0408 0.9115 1.0203 0.022 Uiso calc R 1 1
C C11 0.23173(9) 1.04896(12) 1.00136(8) 0.01849(14) Uani d . 1 1
H H11 0.2081 1.1511 1.0575 0.022 Uiso calc R 1 1
C C12 0.36595(9) 1.04289(11) 0.94234(8) 0.01678(13) Uani d . 1 1
H H12 0.4338 1.1400 0.9584 0.020 Uiso calc R 1 1
C C13 0.39992(8) 0.89311(10) 0.85941(7) 0.01325(11) Uani d . 1 1
C C14 0.64199(10) 1.00233(13) 0.83403(11) 0.02252(16) Uani d . 1 1
H H14A 0.6138 1.1243 0.7984 0.034 Uiso calc R 1 1
H H14B 0.7312 0.9629 0.7921 0.034 Uiso calc R 1 1
H H14C 0.6590 1.0076 0.9362 0.034 Uiso calc R 1 1

loop_
_atom_site_aniso_label
_atom_site_aniso_U_11
_atom_site_aniso_U_22
_atom_site_aniso_U_33
_atom_site_aniso_U_12
_atom_site_aniso_U_13
_atom_site_aniso_U_23
O1 0.0123(2) 0.0188(3) 0.0289(3) -0.0010(2) 0.0046(2) -0.0056(2)
O2 0.0164(2) 0.0172(3) 0.0220(2) -0.0070(2) 0.00527(19) -0.0056(2)
O3 0.0147(2) 0.0152(2) 0.0201(2) 0.00069(19) -0.00168(18) 0.0018(2)
N1 0.0115(2) 0.0103(2) 0.0159(2) -0.00049(19) 0.00164(18) -0.0022(2)
N2 0.0120(2) 0.0111(2) 0.0174(2) -0.00118(19) 0.00251(19) -0.0013(2)
C1 0.0126(3) 0.0119(3) 0.0168(3) -0.0009(2) 0.0014(2) -0.0022(2)
C2 0.0119(3) 0.0103(2) 0.0150(3) -0.0010(2) 0.0021(2) 0.0005(2)
C3 0.0120(3) 0.0109(3) 0.0164(3) -0.0007(2) 0.0021(2) -0.0018(2)
C4 0.0156(3) 0.0096(3) 0.0155(3) 0.0011(2) 0.0008(2) -0.0015(2)
C5 0.0141(3) 0.0154(3) 0.0149(3) 0.0009(2) 0.0013(2) -0.0004(2)
C6 0.0132(3) 0.0135(3) 0.0250(3) -0.0035(2) 0.0034(2) -0.0009(3)
C7 0.0129(3) 0.0116(3) 0.0167(3) -0.0018(2) 0.0020(2) -0.0026(2)
C8 0.0134(3) 0.0109(3) 0.0129(2) -0.0003(2) 0.0002(2) -0.0008(2)
C9 0.0132(3) 0.0157(3) 0.0154(3) 0.0001(2) 0.0012(2) -0.0022(2)
C10 0.0176(3) 0.0191(3) 0.0179(3) 0.0020(3) 0.0029(2) -0.0041(3)
C11 0.0224(3) 0.0162(3) 0.0169(3) 0.0018(3) 0.0012(2) -0.0048(3)
C12 0.0207(3) 0.0132(3) 0.0162(3) -0.0015(3) 0.0000(2) -0.0028(2)
C13 0.0149(3) 0.0117(3) 0.0132(2) -0.0019(2) 0.0009(2) -0.0006(2)
C14 0.0187(3) 0.0176(3) 0.0313(4) -0.0080(3) 0.0022(3) -0.0031(3)

loop_
_atom_type_symbol
_atom_type_description
_atom_type_scat_dispersion_real
_atom_type_scat_dispersion_imag
_atom_type_scat_source
C C 0.0033 0.0016 'International Tables Vol C Tables 4.2.6.8 and 6.1.1.4'
H H 0.0000 0.0000 'International Tables Vol C Tables 4.2.6.8 and 6.1.1.4'
N N 0.0061 0.0033 'International Tables Vol C Tables 4.2.6.8 and 6.1.1.4'
O O 0.0106 0.0060 'International Tables Vol C Tables 4.2.6.8 and 6.1.1.4'

loop_
_geom_angle_atom_site_label_1
_geom_angle_atom_site_label_2
_geom_angle_atom_site_label_3
_geom_angle
C13 O2 C14 118.54(7)
C5 O3 H3O 108.3(10)
C2 N1 C1 108.16(6)
C2 N1 C4 128.54(6)
C1 N1 C4 122.62(6)
C2 N2 C3 105.67(6)
O1 C1 N1 125.59(7)
O1 C1 C3 131.16(7)
N1 C1 C3 103.25(6)
N2 C2 N1 114.13(6)
N2 C2 C6 124.42(7)
N1 C2 C6 121.44(7)
C7 C3 N2 130.83(7)
C7 C3 C1 120.39(7)
N2 C3 C1 108.78(6)
N1 C4 C5 110.21(6)
N1 C4 H4A 109.6
C5 C4 H4A 109.6
N1 C4 H4B 109.6
C5 C4 H4B 109.6
H4A C4 H4B 108.1
O3 C5 C4 112.42(6)
O3 C5 H5A 109.1
C4 C5 H5A 109.1
O3 C5 H5B 109.1
C4 C5 H5B 109.1
H5A C5 H5B 107.9
C2 C6 H6A 109.5
C2 C6 H6B 109.5
H6A C6 H6B 109.5
C2 C6 H6C 109.5
H6A C6 H6C 109.5
H6B C6 H6C 109.5
C3 C7 C8 130.76(7)
C3 C7 H7 114.6
C8 C7 H7 114.6
C9 C8 C13 118.06(7)
C9 C8 C7 123.67(7)
C13 C8 C7 118.17(6)
C10 C9 C8 121.27(7)
C10 C9 H9 119.4
C8 C9 H9 119.4
C9 C10 C11 119.67(7)
C9 C10 H10 120.2
C11 C10 H10 120.2
C12 C11 C10 120.68(7)
C12 C11 H11 119.7
C10 C11 H11 119.7
C11 C12 C13 119.49(7)
C11 C12 H12 120.3
C13 C12 H12 120.3
O2 C13 C12 123.71(7)
O2 C13 C8 115.47(6)
C12 C13 C8 120.81(7)
O2 C14 H14A 109.5
O2 C14 H14B 109.5
H14A C14 H14B 109.5
O2 C14 H14C 109.5
H14A C14 H14C 109.5
H14B C14 H14C 109.5

loop_
_geom_bond_atom_site_label_1
_geom_bond_atom_site_label_2
_geom_bond_distance
O1 C1 1.2188(9)
O2 C13 1.3608(9)
O2 C14 1.4259(10)
O3 C5 1.4225(10)
O3 H3O 0.879(16)
N1 C2 1.3794(9)
N1 C1 1.3908(10)
N1 C4 1.4566(10)
N2 C2 1.3105(10)
N2 C3 1.4061(10)
C1 C3 1.4863(10)
C2 C6 1.4825(11)
C3 C7 1.3515(11)
C4 C5 1.5221(11)
C4 H4A 0.9900
C4 H4B 0.9900
C5 H5A 0.9900
C5 H5B 0.9900
C6 H6A 0.9800
C6 H6B 0.9800
C6 H6C 0.9800
C7 C8 1.4504(10)
C7 H7 0.9500
C8 C9 1.4048(10)
C8 C13 1.4141(10)
C9 C10 1.3861(11)
C9 H9 0.9500
C10 C11 1.3929(12)
C10 H10 0.9500
C11 C12 1.3928(12)
C11 H11 0.9500
C12 C13 1.3950(11)
C12 H12 0.9500
C14 H14A 0.9800
C14 H14B 0.9800
C14 H14C 0.9800

loop_
_geom_hbond_atom_site_label_D
_geom_hbond_atom_site_label_H
_geom_hbond_atom_site_label_A
_geom_hbond_site_symmetry_A
_geom_hbond_distance_DH
_geom_hbond_distance_HA
_geom_hbond_distance_DA
_geom_hbond_angle_DHA
O3 H3O N2 2_546 0.879(16) 2.001(16) 2.8771(9) 174.2(15)
C4 H4B O1 2_646 0.99 2.54 3.2993(10) 133
C9 H9 N2 . 0.95 2.52 3.1729(10) 126
C14 H14A O1 1_565 0.98 2.52 3.3475(12) 141

loop_
_geom_torsion_atom_site_label_1
_geom_torsion_atom_site_label_2
_geom_torsion_atom_site_label_3
_geom_torsion_atom_site_label_4
_geom_torsion
C2 N1 C1 O1 -179.73(8)
C4 N1 C1 O1 -8.46(12)
C2 N1 C1 C3 0.98(8)
C4 N1 C1 C3 172.26(6)
C3 N2 C2 N1 0.45(8)
C3 N2 C2 C6 179.24(7)
C1 N1 C2 N2 -0.96(9)
C4 N1 C2 N2 -171.57(7)
C1 N1 C2 C6 -179.80(7)
C4 N1 C2 C6 9.60(11)
C2 N2 C3 C7 -179.70(8)
C2 N2 C3 C1 0.21(8)
O1 C1 C3 C7 -0.05(13)
N1 C1 C3 C7 179.18(7)
O1 C1 C3 N2 -179.97(9)
N1 C1 C3 N2 -0.74(8)
C2 N1 C4 C5 94.61(9)
C1 N1 C4 C5 -74.77(9)
N1 C4 C5 O3 -58.15(8)
N2 C3 C7 C8 3.33(14)
C1 C3 C7 C8 -176.57(7)
C3 C7 C8 C9 7.28(13)
C3 C7 C8 C13 -176.50(8)
C13 C8 C9 C10 0.22(11)
C7 C8 C9 C10 176.44(7)
C8 C9 C10 C11 0.31(12)
C9 C10 C11 C12 -0.59(13)
C10 C11 C12 C13 0.33(12)
C14 O2 C13 C12 8.09(11)
C14 O2 C13 C8 -171.68(7)
C11 C12 C13 O2 -179.54(7)
C11 C12 C13 C8 0.22(11)
C9 C8 C13 O2 179.29(7)
C7 C8 C13 O2 2.86(10)
C9 C8 C13 C12 -0.49(11)
C7 C8 C13 C12 -176.92(7)

loop_
_cod_related_entry_id
_cod_related_entry_database
_cod_related_entry_code
1 ChemSpider 30658399
